data_7718378
loop_
_publ_author_name
'Yan, Xuechao'
'Ji, Shu-Xiao'
'Zhang, Shengyuan'
'Wang, Qianru'
'Guo, Jianping'
'Chen, Ping'
'Xi, Zhenfeng'
'Wei, Junnian'

_publ_section_title
;
 Synthesis and characterization of <sup>15</sup>N-labeled tetranuclear Ir
 complexes <i>via</i> Li<sub>2</sub>C<sup>15</sup>N<sub>2</sub>.
;
_journal_issue 15
_journal_name_full 'Dalton transactions (Cambridge, England : 2003)'
_journal_page_first 6246
_journal_page_last 6251
_journal_paper_doi 10.1039/d5dt00644a
_journal_volume 54
_journal_year 2025
_chemical_formula_moiety 'C44 H60 Ir4 N8, C32 H12 B F24'
_chemical_formula_sum 'C76 H72 B F24 Ir4 N8'
_chemical_formula_weight 2333.02
_space_group_crystal_system orthorhombic
_space_group_IT_number 19
_space_group_name_Hall 'P 2ac 2ab'
_space_group_name_H-M_alt 'P 21 21 21'
_atom_sites_solution_hydrogens geom
_atom_sites_solution_primary iterative
_audit_creation_date 2024-12-21
_audit_creation_method
;
Olex2 1.5
(compiled 2022.04.07 svn.rca3783a0 for OlexSys, GUI svn.r6498)
;
_audit_update_record
;
2024-12-21 deposited with the CCDC.	2025-03-18 downloaded from the CCDC.
;
_cell_angle_alpha 90
_cell_angle_beta 90
_cell_angle_gamma 90
_cell_formula_units_Z 4
_cell_length_a 19.3731(2)
_cell_length_b 19.4020(2)
_cell_length_c 20.8027(2)
_cell_measurement_reflns_used 95418
_cell_measurement_temperature 179.99(10)
_cell_measurement_theta_max 30.1760
_cell_measurement_theta_min 2.3810
_cell_volume 7819.25(14)
_computing_cell_refinement 'CrysAlisPro 1.171.39.33c (Rigaku OD, 2017)'
_computing_data_collection 'CrysAlisPro 1.171.39.33c (Rigaku OD, 2017)'
_computing_data_reduction 'CrysAlisPro 1.171.39.33c (Rigaku OD, 2017)'
_computing_molecular_graphics 'Olex2 1.5 (Dolomanov et al., 2009)'
_computing_publication_material 'Olex2 1.5 (Dolomanov et al., 2009)'
_computing_structure_refinement 'SHELXL 2018/3 (Sheldrick, 2015)'
_computing_structure_solution 'olex2.solve 1.5 (Bourhis et al., 2015)'
_diffrn_ambient_environment N~2~
_diffrn_ambient_temperature 179.99(10)
_diffrn_detector 'CCD plate'
_diffrn_measured_fraction_theta_full 0.999
_diffrn_measured_fraction_theta_max 0.999
_diffrn_measurement_details
;
List of Runs (angles in degrees, time in seconds):

  # Type    Start    End  Width  t~exp~   \w     \q     \k     \f   Frames
#--------------------------------------------------------------------------
  1  \w     53.00  79.00   0.50    4.13    --   -5.70  82.00  60.00   52
  2  \w     57.00  83.00   0.50    4.13    --   -5.70  77.00 -90.00   52
  3  \w    -43.00  27.00   0.50    4.13    --   -5.70  82.00-120.00  140
  4  \w     58.00  84.00   0.50    4.13    --   -5.70  82.00-120.00   52
  5  \w    -43.00  34.00   0.50    4.13    --   -5.70  82.00  60.00  154
  6  \w    -43.00  57.00   0.50    4.13    --   -5.70  82.00 -30.00  200
  7  \w    -43.00  83.00   0.50    4.13    --   -5.70  82.00-180.00  252
  8  \w    -43.00  82.00   0.50    4.13    --   -5.70  82.00 150.00  250
  9  \w    -41.00  25.00   0.50    4.13    --   -5.70  77.00 -90.00  132
 10  \w    -17.00  91.00   0.50    4.13    --    5.70  57.00 -60.00  216
 11  \w     11.00  43.00   0.50    4.13    --    5.70 -80.00  45.59   64
 12  \w    -70.00 -11.00   0.50    4.13    --    5.70 -80.00  45.59  118
 13  \w    -32.00  88.00   0.50    4.13    --    5.70  82.00 120.00  240
;
_diffrn_measurement_device 'four-circle diffractometer'
_diffrn_measurement_device_type 'XtaLAB AFC12 (RINC): Kappa single'
_diffrn_measurement_method '\w scans'
_diffrn_orient_matrix_type 'CrysAlisPro convention (1999,Acta A55,543-557)'
_diffrn_orient_matrix_UB_11 -0.0076325000
_diffrn_orient_matrix_UB_12 0.0068299000
_diffrn_orient_matrix_UB_13 0.0327362000
_diffrn_orient_matrix_UB_21 0.0228567000
_diffrn_orient_matrix_UB_22 -0.0267059000
_diffrn_orient_matrix_UB_23 0.0094352000
_diffrn_orient_matrix_UB_31 0.0275722000
_diffrn_orient_matrix_UB_32 0.0240247000
_diffrn_orient_matrix_UB_33 0.0012122000
_diffrn_radiation_monochromator mirror
_diffrn_radiation_probe x-ray
_diffrn_radiation_type 'Mo K\a'
_diffrn_radiation_wavelength 0.71073
_diffrn_reflns_av_R_equivalents 0.0546
_diffrn_reflns_av_unetI/netI 0.0238
_diffrn_reflns_Laue_measured_fraction_full 0.999
_diffrn_reflns_Laue_measured_fraction_max 0.999
_diffrn_reflns_limit_h_max 25
_diffrn_reflns_limit_h_min -25
_diffrn_reflns_limit_k_max 25
_diffrn_reflns_limit_k_min -25
_diffrn_reflns_limit_l_max 27
_diffrn_reflns_limit_l_min -27
_diffrn_reflns_number 248315
_diffrn_reflns_point_group_measured_fraction_full 0.999
_diffrn_reflns_point_group_measured_fraction_max 0.999
_diffrn_reflns_theta_full 26.000
_diffrn_reflns_theta_max 27.484
_diffrn_reflns_theta_min 2.099
_diffrn_source 'Rotating-anode X-ray tube'
_diffrn_source_type 'Rigaku (Mo) X-ray Source'
_exptl_absorpt_coefficient_mu 6.892
_exptl_absorpt_correction_T_max 1.00000
_exptl_absorpt_correction_T_min 0.42464
_exptl_absorpt_correction_type multi-scan
_exptl_absorpt_process_details
;
CrysAlisPro 1.171.39.33c (Rigaku Oxford Diffraction, 2017)
Empirical absorption correction using spherical harmonics,
 implemented in SCALE3 ABSPACK scaling algorithm.
;
_exptl_crystal_colour 'clear light colourless'
_exptl_crystal_colour_lustre clear
_exptl_crystal_colour_modifier light
_exptl_crystal_colour_primary colourless
_exptl_crystal_density_diffrn 1.982
_exptl_crystal_description block
_exptl_crystal_F_000 4452
_exptl_crystal_size_max 0.2
_exptl_crystal_size_mid 0.1
_exptl_crystal_size_min 0.1
_refine_diff_density_max 1.720
_refine_diff_density_min -0.611
_refine_diff_density_rms 0.107
_refine_ls_abs_structure_details
;
 Flack x determined using 7173 quotients [(I+)-(I-)]/[(I+)+(I-)]
 (Parsons, Flack and Wagner, Acta Cryst. B69 (2013) 249-259).
;
_refine_ls_abs_structure_Flack -0.025(2)
_refine_ls_extinction_method none
_refine_ls_goodness_of_fit_ref 1.056
_refine_ls_hydrogen_treatment constr
_refine_ls_matrix_type full
_refine_ls_number_parameters 1038
_refine_ls_number_reflns 17921
_refine_ls_number_restraints 0
_refine_ls_restrained_S_all 1.056
_refine_ls_R_factor_all 0.0308
_refine_ls_R_factor_gt 0.0250
_refine_ls_shift/su_max 0.003
_refine_ls_shift/su_mean 0.000
_refine_ls_structure_factor_coef Fsqd
_refine_ls_weighting_details 'w=1/[\s^2^(Fo^2^)+(0.0216P)^2^+15.7422P] where P=(Fo^2^+2Fc^2^)/3'
_refine_ls_weighting_scheme calc
_refine_ls_wR_factor_gt 0.0517
_refine_ls_wR_factor_ref 0.0540
_reflns_Friedel_coverage 0.844
_reflns_Friedel_fraction_full 1.000
_reflns_Friedel_fraction_max 1.000
_reflns_number_gt 16525
_reflns_number_total 17921
_reflns_threshold_expression 'I > 2\s(I)'
_cod_data_source_file d5dt00644a2.cif
_cod_data_source_block exp_15712
_cod_depositor_comments 'Adding full bibliography for 7718376--7718378.cif.'
_cod_database_code 7718378
_shelx_shelxl_version_number 2018/3
_chemical_oxdiff_formula 'C H N O Ir F '
_shelx_space_group_comment
;
The symmetry employed for this shelxl refinement is uniquely defined
by the following loop, which should always be used as a source of
symmetry information in preference to the above space-group names.
They are only intended as comments.
;
_shelx_estimated_absorpt_t_max 0.546
_shelx_estimated_absorpt_t_min 0.339
_olex2_refinement_description
;
1. Fixed Uiso
 At 1.2 times of:
  All C(H) groups
 At 1.5 times of:
  All C(H,H,H) groups
2.a Aromatic/amide H refined with riding coordinates:
 C46(H46), C48(H48), C50(H50), C54(H54), C56(H56), C58(H58), C62(H62),
 C64(H64), C66(H66), C70(H70), C72(H72), C74(H74)
2.b Idealised Me refined as rotating group:
 C10(H10a,H10b,H10c), C11(H11a,H11b,H11c), C12(H12a,H12b,H12c), C13(H13a,H13b,
 H13c), C14(H14a,H14b,H14c), C20(H20a,H20b,H20c), C21(H21a,H21b,H21c), C22(H22a,
 H22b,H22c), C23(H23a,H23b,H23c), C24(H24a,H24b,H24c), C30(H30a,H30b,H30c),
 C31(H31a,H31b,H31c), C32(H32a,H32b,H32c), C33(H33a,H33b,H33c), C34(H34a,H34b,
 H34c), C40(H40a,H40b,H40c), C41(H41a,H41b,H41c), C42(H42a,H42b,H42c), C43(H43a,
 H43b,H43c), C44(H44a,H44b,H44c)
;
_olex2_submission_special_instructions 'No special instructions were received'
_oxdiff_exptl_absorpt_empirical_details
;
Empirical correction (ABSPACK) includes:
- Absorption correction using spherical harmonics
- Frame scaling
;
_oxdiff_exptl_absorpt_empirical_full_max 2.197
_oxdiff_exptl_absorpt_empirical_full_min 0.651

loop_
_space_group_symop_operation_xyz
'x, y, z'
'-x+1/2, -y, z+1/2'
'-x, y+1/2, -z+1/2'
'x+1/2, -y+1/2, -z'

loop_
_atom_site_label
_atom_site_type_symbol
_atom_site_fract_x
_atom_site_fract_y
_atom_site_fract_z
_atom_site_U_iso_or_equiv
_atom_site_adp_type
_atom_site_occupancy
_atom_site_site_symmetry_order
_atom_site_calc_flag
_atom_site_refinement_flags_posn
_atom_site_refinement_flags_adp
_atom_site_refinement_flags_occupancy
_atom_site_disorder_assembly
_atom_site_disorder_group
Ir1 Ir 1.06900(2) 0.21612(2) 0.82268(2) 0.02839(6) Uani 1 1 d . . . . .
Ir2 Ir 0.93096(2) 0.33250(2) 0.64350(2) 0.02857(6) Uani 1 1 d . . . . .
Ir3 Ir 0.98467(2) 0.17816(2) 0.58730(2) 0.02740(6) Uani 1 1 d . . . . .
Ir4 Ir 0.85009(2) 0.18328(2) 0.67743(2) 0.02872(6) Uani 1 1 d . . . . .
N1 N 1.0944(3) 0.2584(3) 0.7324(3) 0.0382(14) Uani 1 1 d . . . . .
N2 N 1.0160(3) 0.2652(3) 0.6399(3) 0.0292(11) Uani 1 1 d . . . . .
N3 N 1.0249(3) 0.1332(3) 0.7704(3) 0.0368(14) Uani 1 1 d . . . . .
N4 N 0.9486(3) 0.1395(3) 0.6754(3) 0.0282(11) Uani 1 1 d . . . . .
N5 N 0.9710(3) 0.2630(3) 0.8149(3) 0.0386(14) Uani 1 1 d . . . . .
N6 N 0.8977(3) 0.2698(3) 0.7194(3) 0.0301(12) Uani 1 1 d . . . . .
N7 N 0.8936(3) 0.2399(3) 0.5976(3) 0.0271(12) Uani 1 1 d . . . . .
N8 N 0.8191(4) 0.2569(4) 0.5016(3) 0.0410(15) Uani 1 1 d . . . . .
C1 C 1.0555(3) 0.2619(3) 0.6871(3) 0.0289(14) Uani 1 1 d . . . . .
C2 C 0.9885(4) 0.1376(3) 0.7251(3) 0.0300(14) Uani 1 1 d . . . . .
C3 C 0.9352(4) 0.2650(3) 0.7674(3) 0.0313(14) Uani 1 1 d . . . . .
C4 C 0.8536(4) 0.2488(3) 0.5463(3) 0.0301(14) Uani 1 1 d . . . . .
C5 C 1.1717(4) 0.2273(4) 0.8600(3) 0.0372(16) Uani 1 1 d . . . . .
C6 C 1.1476(5) 0.1593(4) 0.8724(4) 0.047(2) Uani 1 1 d . . . . .
C7 C 1.0873(5) 0.1645(4) 0.9117(4) 0.049(2) Uani 1 1 d . . . . .
C8 C 1.0752(4) 0.2358(5) 0.9244(3) 0.0436(19) Uani 1 1 d . . . . .
C9 C 1.1269(4) 0.2756(4) 0.8903(3) 0.0342(16) Uani 1 1 d . . . . .
C10 C 1.2339(5) 0.2469(6) 0.8215(5) 0.065(3) Uani 1 1 d . . . . .
H10A H 1.253524 0.205702 0.801291 0.097 Uiso 1 1 calc R U . . .
H10B H 1.268445 0.268000 0.849757 0.097 Uiso 1 1 calc R U . . .
H10C H 1.220565 0.279996 0.788075 0.097 Uiso 1 1 calc R U . . .
C11 C 1.1795(7) 0.0927(6) 0.8494(7) 0.095(5) Uani 1 1 d . . . . .
H11A H 1.142932 0.060032 0.838103 0.142 Uiso 1 1 calc R U . . .
H11B H 1.208152 0.073133 0.883707 0.142 Uiso 1 1 calc R U . . .
H11C H 1.208212 0.101816 0.811580 0.142 Uiso 1 1 calc R U . . .
C12 C 1.0456(7) 0.1061(6) 0.9377(6) 0.095(5) Uani 1 1 d . . . . .
H12A H 0.996686 0.118911 0.938250 0.143 Uiso 1 1 calc R U . . .
H12B H 1.060795 0.095522 0.981583 0.143 Uiso 1 1 calc R U . . .
H12C H 1.051981 0.065371 0.910450 0.143 Uiso 1 1 calc R U . . .
C13 C 1.0165(6) 0.2659(7) 0.9625(5) 0.083(4) Uani 1 1 d . . . . .
H13A H 1.011762 0.314998 0.952187 0.125 Uiso 1 1 calc R U . . .
H13B H 1.025857 0.260572 1.008481 0.125 Uiso 1 1 calc R U . . .
H13C H 0.973577 0.241860 0.951533 0.125 Uiso 1 1 calc R U . . .
C14 C 1.1342(6) 0.3529(4) 0.8895(5) 0.064(3) Uani 1 1 d . . . . .
H14A H 1.149212 0.367797 0.846701 0.096 Uiso 1 1 calc R U . . .
H14B H 1.168414 0.366975 0.921519 0.096 Uiso 1 1 calc R U . . .
H14C H 1.089556 0.374081 0.899589 0.096 Uiso 1 1 calc R U . . .
C15 C 1.0765(4) 0.1727(4) 0.5288(3) 0.0400(16) Uani 1 1 d . . . . .
C16 C 1.0173(4) 0.1821(4) 0.4875(3) 0.0397(16) Uani 1 1 d . . . . .
C17 C 0.9742(4) 0.1226(4) 0.4963(3) 0.0365(16) Uani 1 1 d . . . . .
C18 C 1.0056(4) 0.0788(4) 0.5437(3) 0.0379(17) Uani 1 1 d . . . . .
C19 C 1.0694(4) 0.1112(4) 0.5643(4) 0.0420(17) Uani 1 1 d . . . . .
C20 C 1.1353(5) 0.2235(6) 0.5362(5) 0.059(2) Uani 1 1 d . . . . .
H20A H 1.121103 0.268580 0.519596 0.089 Uiso 1 1 calc R U . . .
H20B H 1.175490 0.207020 0.512099 0.089 Uiso 1 1 calc R U . . .
H20C H 1.147408 0.227783 0.581807 0.089 Uiso 1 1 calc R U . . .
C21 C 1.0043(5) 0.2380(5) 0.4400(4) 0.053(2) Uani 1 1 d . . . . .
H21A H 0.954509 0.245179 0.435417 0.080 Uiso 1 1 calc R U . . .
H21B H 1.023954 0.224926 0.398286 0.080 Uiso 1 1 calc R U . . .
H21C H 1.026044 0.280764 0.454873 0.080 Uiso 1 1 calc R U . . .
C22 C 0.9100(4) 0.1065(5) 0.4599(4) 0.049(2) Uani 1 1 d . . . . .
H22A H 0.883207 0.071888 0.483445 0.073 Uiso 1 1 calc R U . . .
H22B H 0.922132 0.088493 0.417384 0.073 Uiso 1 1 calc R U . . .
H22C H 0.882471 0.148537 0.455036 0.073 Uiso 1 1 calc R U . . .
C23 C 0.9817(5) 0.0097(4) 0.5663(4) 0.051(2) Uani 1 1 d . . . . .
H23A H 0.984426 0.007682 0.613322 0.077 Uiso 1 1 calc R U . . .
H23B H 1.011129 -0.026219 0.547749 0.077 Uiso 1 1 calc R U . . .
H23C H 0.933803 0.002298 0.552739 0.077 Uiso 1 1 calc R U . . .
C24 C 1.1190(5) 0.0803(6) 0.6119(5) 0.061(3) Uani 1 1 d . . . . .
H24A H 1.145908 0.117095 0.632184 0.092 Uiso 1 1 calc R U . . .
H24B H 1.150169 0.048523 0.589615 0.092 Uiso 1 1 calc R U . . .
H24C H 1.093091 0.055152 0.644881 0.092 Uiso 1 1 calc R U . . .
C25 C 0.7933(4) 0.0873(4) 0.6844(4) 0.0383(17) Uani 1 1 d . . . . .
C26 C 0.7596(4) 0.1306(4) 0.6393(4) 0.0396(17) Uani 1 1 d . . . . .
C27 C 0.7386(4) 0.1925(4) 0.6729(4) 0.0426(18) Uani 1 1 d . . . . .
C28 C 0.7597(4) 0.1859(4) 0.7383(4) 0.0396(17) Uani 1 1 d . . . . .
C29 C 0.7954(4) 0.1215(4) 0.7453(4) 0.0417(18) Uani 1 1 d . . . . .
C30 C 0.8209(5) 0.0161(4) 0.6708(6) 0.060(3) Uani 1 1 d . . . . .
H30A H 0.826305 0.010097 0.624257 0.090 Uiso 1 1 calc R U . . .
H30B H 0.788522 -0.018389 0.687297 0.090 Uiso 1 1 calc R U . . .
H30C H 0.865765 0.010438 0.691841 0.090 Uiso 1 1 calc R U . . .
C31 C 0.7446(5) 0.1141(5) 0.5703(4) 0.057(2) Uani 1 1 d . . . . .
H31A H 0.754533 0.154591 0.543648 0.086 Uiso 1 1 calc R U . . .
H31B H 0.695862 0.101567 0.565714 0.086 Uiso 1 1 calc R U . . .
H31C H 0.773606 0.075519 0.556446 0.086 Uiso 1 1 calc R U . . .
C32 C 0.6968(5) 0.2506(5) 0.6442(6) 0.064(3) Uani 1 1 d . . . . .
H32A H 0.703063 0.292343 0.670006 0.095 Uiso 1 1 calc R U . . .
H32B H 0.647850 0.237802 0.643804 0.095 Uiso 1 1 calc R U . . .
H32C H 0.712320 0.259255 0.600067 0.095 Uiso 1 1 calc R U . . .
C33 C 0.7473(5) 0.2377(5) 0.7896(5) 0.065(3) Uani 1 1 d . . . . .
H33A H 0.788227 0.240874 0.817139 0.097 Uiso 1 1 calc R U . . .
H33B H 0.707467 0.223630 0.815457 0.097 Uiso 1 1 calc R U . . .
H33C H 0.738159 0.282684 0.769986 0.097 Uiso 1 1 calc R U . . .
C34 C 0.8253(5) 0.0921(6) 0.8066(5) 0.069(3) Uani 1 1 d . . . . .
H34A H 0.867291 0.066034 0.796592 0.103 Uiso 1 1 calc R U . . .
H34B H 0.791470 0.061518 0.826833 0.103 Uiso 1 1 calc R U . . .
H34C H 0.836678 0.129825 0.836158 0.103 Uiso 1 1 calc R U . . .
C35 C 0.9859(5) 0.4260(4) 0.6214(4) 0.046(2) Uani 1 1 d . . . . .
C36 C 0.9322(5) 0.4167(3) 0.5757(4) 0.0444(18) Uani 1 1 d . . . . .
C37 C 0.8683(5) 0.4172(4) 0.6102(4) 0.044(2) Uani 1 1 d . . . . .
C38 C 0.8832(5) 0.4264(4) 0.6770(5) 0.048(2) Uani 1 1 d . . . . .
C39 C 0.9574(5) 0.4299(4) 0.6841(4) 0.046(2) Uani 1 1 d . . . . .
C40 C 1.0618(6) 0.4296(5) 0.6073(6) 0.073(3) Uani 1 1 d . . . . .
H40A H 1.087512 0.407723 0.642357 0.110 Uiso 1 1 calc R U . . .
H40B H 1.075845 0.477952 0.603501 0.110 Uiso 1 1 calc R U . . .
H40C H 1.071508 0.405525 0.566913 0.110 Uiso 1 1 calc R U . . .
C41 C 0.9403(7) 0.4125(5) 0.5037(4) 0.068(3) Uani 1 1 d . . . . .
H41A H 0.986706 0.395836 0.493285 0.103 Uiso 1 1 calc R U . . .
H41B H 0.933586 0.458360 0.484903 0.103 Uiso 1 1 calc R U . . .
H41C H 0.905872 0.380670 0.486144 0.103 Uiso 1 1 calc R U . . .
C42 C 0.7987(5) 0.4151(5) 0.5787(6) 0.072(3) Uani 1 1 d . . . . .
H42A H 0.798044 0.378558 0.546200 0.108 Uiso 1 1 calc R U . . .
H42B H 0.789331 0.459576 0.558138 0.108 Uiso 1 1 calc R U . . .
H42C H 0.763249 0.405807 0.611178 0.108 Uiso 1 1 calc R U . . .
C43 C 0.8318(7) 0.4288(5) 0.7309(6) 0.078(4) Uani 1 1 d . . . . .
H43A H 0.786655 0.413523 0.715126 0.117 Uiso 1 1 calc R U . . .
H43B H 0.828162 0.476027 0.747150 0.117 Uiso 1 1 calc R U . . .
H43C H 0.847021 0.398214 0.765662 0.117 Uiso 1 1 calc R U . . .
C44 C 0.9945(8) 0.4426(5) 0.7458(5) 0.080(4) Uani 1 1 d . . . . .
H44A H 0.968161 0.422597 0.781370 0.119 Uiso 1 1 calc R U . . .
H44B H 0.999513 0.492341 0.752485 0.119 Uiso 1 1 calc R U . . .
H44C H 1.040310 0.421209 0.743930 0.119 Uiso 1 1 calc R U . . .
F1 F 0.6418(3) 0.0212(3) 0.6799(3) 0.0632(14) Uani 1 1 d . . . . .
F2 F 0.5318(3) 0.0176(3) 0.6767(3) 0.0771(18) Uani 1 1 d . . . . .
F3 F 0.5862(3) 0.0974(3) 0.6276(2) 0.0667(16) Uani 1 1 d . . . . .
F4 F 0.6832(4) 0.0540(4) 0.9084(3) 0.086(2) Uani 1 1 d . . . . .
F5 F 0.5949(3) 0.0849(4) 0.9578(3) 0.084(2) Uani 1 1 d . . . . .
F6 F 0.6712(4) 0.1581(3) 0.9386(3) 0.084(2) Uani 1 1 d . . . . .
F7 F 0.3812(6) 0.1010(4) 0.9736(5) 0.165(5) Uani 1 1 d . . . . .
F8 F 0.3432(5) 0.1591(4) 1.0488(3) 0.108(3) Uani 1 1 d . . . . .
F9 F 0.2798(5) 0.1370(5) 0.9721(4) 0.132(4) Uani 1 1 d . . . . .
F10 F 0.3408(5) 0.4112(4) 1.0360(3) 0.104(3) Uani 1 1 d . . . . .
F11 F 0.2932(4) 0.4338(4) 0.9468(4) 0.106(3) Uani 1 1 d . . . . .
F12 F 0.3977(4) 0.4594(3) 0.9618(3) 0.082(2) Uani 1 1 d . . . . .
F13 F 0.3690(3) 0.0829(3) 0.6446(3) 0.0631(14) Uani 1 1 d . . . . .
F14 F 0.2726(3) 0.0908(3) 0.6953(3) 0.0578(14) Uani 1 1 d . . . . .
F15 F 0.2799(3) 0.1239(3) 0.5975(2) 0.0558(13) Uani 1 1 d . . . . .
F16 F 0.2207(4) 0.3845(4) 0.7045(4) 0.096(3) Uani 1 1 d . . . . .
F17 F 0.3092(3) 0.4352(3) 0.6694(5) 0.099(3) Uani 1 1 d . . . . .
F18 F 0.2475(4) 0.3767(4) 0.6080(3) 0.087(2) Uani 1 1 d . . . . .
F19 F 0.6903(4) 0.3514(3) 0.9112(4) 0.116(3) Uani 1 1 d . . . . .
F20 F 0.6477(4) 0.4483(4) 0.9283(3) 0.088(2) Uani 1 1 d . . . . .
F21 F 0.7303(3) 0.4394(5) 0.8650(3) 0.098(3) Uani 1 1 d . . . . .
F22 F 0.6010(6) 0.4204(5) 0.6120(3) 0.128(4) Uani 1 1 d . . . . .
F23 F 0.5298(4) 0.4867(6) 0.6430(5) 0.141(4) Uani 1 1 d . . . . .
F24 F 0.6358(5) 0.5056(5) 0.6596(4) 0.146(4) Uani 1 1 d . . . . .
C45 C 0.5228(3) 0.1999(3) 0.7961(3) 0.0306(14) Uani 1 1 d . . . . .
C46 C 0.5379(3) 0.1619(4) 0.7402(3) 0.0323(15) Uani 1 1 d . . . . .
H46 H 0.518056 0.176128 0.700558 0.039 Uiso 1 1 calc R U . . .
C47 C 0.5808(4) 0.1043(4) 0.7406(4) 0.0358(16) Uani 1 1 d . . . . .
C48 C 0.6137(4) 0.0846(4) 0.7962(4) 0.0380(17) Uani 1 1 d . . . . .
H48 H 0.642983 0.045317 0.796683 0.046 Uiso 1 1 calc R U . . .
C49 C 0.6035(4) 0.1230(4) 0.8514(4) 0.0350(15) Uani 1 1 d . . . . .
C50 C 0.5575(3) 0.1781(4) 0.8514(3) 0.0327(14) Uani 1 1 d . . . . .
H50 H 0.549291 0.201918 0.890589 0.039 Uiso 1 1 calc R U . . .
C51 C 0.5851(4) 0.0605(4) 0.6813(4) 0.0452(19) Uani 1 1 d . . . . .
C52 C 0.6383(4) 0.1051(4) 0.9130(4) 0.0457(19) Uani 1 1 d . . . . .
C53 C 0.4311(4) 0.2736(4) 0.8657(3) 0.0329(14) Uani 1 1 d . . . . .
C54 C 0.4055(4) 0.2148(4) 0.8975(3) 0.0346(15) Uani 1 1 d . . . . .
H54 H 0.415483 0.170562 0.880179 0.042 Uiso 1 1 calc R U . . .
C55 C 0.3662(4) 0.2190(4) 0.9529(4) 0.0424(18) Uani 1 1 d . . . . .
C56 C 0.3476(4) 0.2829(5) 0.9781(3) 0.0433(18) Uani 1 1 d . . . . .
H56 H 0.319639 0.285875 1.015467 0.052 Uiso 1 1 calc R U . . .
C57 C 0.3704(4) 0.3412(4) 0.9479(4) 0.0398(18) Uani 1 1 d . . . . .
C58 C 0.4121(4) 0.3372(4) 0.8927(3) 0.0339(15) Uani 1 1 d . . . . .
H58 H 0.427867 0.378509 0.873106 0.041 Uiso 1 1 calc R U . . .
C59 C 0.3420(6) 0.1550(6) 0.9861(5) 0.063(3) Uani 1 1 d . . . . .
C60 C 0.3505(5) 0.4111(5) 0.9733(4) 0.051(2) Uani 1 1 d . . . . .
C61 C 0.4097(4) 0.2629(4) 0.7441(3) 0.0292(14) Uani 1 1 d . . . . .
C62 C 0.3865(3) 0.1992(4) 0.7200(3) 0.0307(15) Uani 1 1 d . . . . .
H62 H 0.408245 0.158261 0.734563 0.037 Uiso 1 1 calc R U . . .
C63 C 0.3333(3) 0.1938(3) 0.6760(3) 0.0320(14) Uani 1 1 d . . . . .
C64 C 0.2977(4) 0.2525(4) 0.6561(3) 0.0348(16) Uani 1 1 d . . . . .
H64 H 0.261530 0.249157 0.625451 0.042 Uiso 1 1 calc R U . . .
C65 C 0.3161(3) 0.3158(4) 0.6819(3) 0.0320(14) Uani 1 1 d . . . . .
C66 C 0.3714(3) 0.3200(4) 0.7242(3) 0.0314(14) Uani 1 1 d . . . . .
H66 H 0.383862 0.364002 0.740447 0.038 Uiso 1 1 calc R U . . .
C67 C 0.3139(4) 0.1233(4) 0.6529(4) 0.0396(17) Uani 1 1 d . . . . .
C68 C 0.2741(4) 0.3778(4) 0.6660(4) 0.0388(17) Uani 1 1 d . . . . .
C69 C 0.5242(3) 0.3336(3) 0.7865(3) 0.0295(14) Uani 1 1 d . . . . .
C70 C 0.5711(4) 0.3491(3) 0.8357(3) 0.0333(14) Uani 1 1 d . . . . .
H70 H 0.566991 0.325603 0.875538 0.040 Uiso 1 1 calc R U . . .
C71 C 0.6235(4) 0.3976(4) 0.8285(4) 0.0358(16) Uani 1 1 d . . . . .
C72 C 0.6289(4) 0.4347(4) 0.7721(4) 0.0387(17) Uani 1 1 d . . . . .
H72 H 0.663806 0.468663 0.767008 0.046 Uiso 1 1 calc R U . . .
C73 C 0.5826(4) 0.4217(4) 0.7232(4) 0.0369(16) Uani 1 1 d . . . . .
C74 C 0.5320(4) 0.3709(4) 0.7300(3) 0.0322(15) Uani 1 1 d . . . . .
H74 H 0.502097 0.361505 0.694930 0.039 Uiso 1 1 calc R U . . .
C75 C 0.6726(5) 0.4087(4) 0.8830(4) 0.046(2) Uani 1 1 d . . . . .
C76 C 0.5871(5) 0.4606(5) 0.6620(4) 0.055(2) Uani 1 1 d . . . . .
B1 B 0.4721(4) 0.2677(4) 0.7968(4) 0.0283(16) Uani 1 1 d . . . . .

loop_
_atom_site_aniso_label
_atom_site_aniso_U_11
_atom_site_aniso_U_22
_atom_site_aniso_U_33
_atom_site_aniso_U_23
_atom_site_aniso_U_13
_atom_site_aniso_U_12
Ir1 0.03041(13) 0.03323(12) 0.02154(11) 0.00207(10) -0.00358(11) -0.00229(11)
Ir2 0.03239(13) 0.02675(12) 0.02659(12) 0.00237(10) -0.00424(11) -0.00221(11)
Ir3 0.02636(12) 0.03468(13) 0.02115(11) -0.00130(10) -0.00239(10) 0.00043(11)
Ir4 0.02471(12) 0.02989(12) 0.03155(12) 0.00474(11) -0.00558(10) -0.00360(10)
N1 0.035(3) 0.053(4) 0.026(3) 0.007(3) -0.006(3) -0.005(3)
N2 0.027(3) 0.034(3) 0.027(3) 0.000(2) 0.000(2) -0.004(2)
N3 0.039(4) 0.040(3) 0.031(3) -0.004(3) -0.010(3) -0.003(3)
N4 0.027(3) 0.035(3) 0.022(3) 0.000(2) 0.002(2) 0.000(2)
N5 0.040(3) 0.042(3) 0.034(3) 0.002(3) -0.003(3) 0.007(3)
N6 0.029(3) 0.029(3) 0.033(3) 0.007(2) -0.001(2) -0.001(2)
N7 0.027(3) 0.031(3) 0.024(3) -0.001(2) -0.004(2) -0.002(2)
N8 0.045(4) 0.044(4) 0.034(3) 0.000(3) -0.012(3) 0.001(3)
C1 0.031(4) 0.031(3) 0.025(3) 0.002(3) 0.003(3) 0.000(3)
C2 0.033(4) 0.028(3) 0.030(3) -0.003(3) 0.007(3) -0.004(3)
C3 0.035(4) 0.026(3) 0.033(4) 0.001(3) 0.008(3) -0.006(3)
C4 0.030(4) 0.027(3) 0.033(4) -0.001(3) -0.001(3) -0.001(3)
C5 0.036(4) 0.051(4) 0.025(3) -0.005(3) -0.007(3) -0.001(3)
C6 0.055(5) 0.041(4) 0.044(4) -0.002(3) -0.025(4) 0.006(4)
C7 0.061(5) 0.055(5) 0.033(4) 0.010(4) -0.024(4) -0.024(4)
C8 0.034(4) 0.072(5) 0.025(3) 0.006(3) -0.003(3) -0.016(4)
C9 0.040(4) 0.037(4) 0.025(3) 0.001(3) -0.004(3) -0.007(3)
C10 0.036(5) 0.110(8) 0.048(5) 0.000(6) -0.004(4) -0.003(5)
C11 0.117(11) 0.059(6) 0.109(10) -0.024(7) -0.054(9) 0.043(7)
C12 0.125(12) 0.090(8) 0.070(7) 0.044(6) -0.037(7) -0.062(8)
C13 0.055(6) 0.144(11) 0.050(6) -0.043(7) 0.025(5) -0.017(7)
C14 0.076(7) 0.038(5) 0.078(7) -0.015(4) -0.006(5) -0.009(4)
C15 0.034(4) 0.054(4) 0.032(3) -0.012(3) 0.005(3) 0.000(4)
C16 0.042(4) 0.048(4) 0.030(3) -0.002(3) 0.003(3) 0.002(4)
C17 0.035(4) 0.049(4) 0.025(3) -0.008(3) -0.001(3) 0.009(3)
C18 0.038(4) 0.046(4) 0.030(4) -0.012(3) 0.006(3) 0.009(3)
C19 0.037(4) 0.054(5) 0.035(4) -0.006(3) 0.001(3) 0.009(4)
C20 0.043(5) 0.087(7) 0.048(5) -0.009(5) 0.001(4) -0.016(5)
C21 0.069(6) 0.059(5) 0.032(4) 0.008(4) 0.004(4) 0.003(4)
C22 0.047(5) 0.060(5) 0.039(4) -0.018(4) -0.007(4) 0.002(4)
C23 0.061(6) 0.041(4) 0.053(5) 0.001(4) 0.005(4) 0.005(4)
C24 0.046(5) 0.084(7) 0.052(5) 0.003(5) -0.009(4) 0.016(5)
C25 0.027(3) 0.032(4) 0.055(5) 0.007(3) 0.003(3) -0.007(3)
C26 0.029(4) 0.042(4) 0.047(4) 0.009(4) -0.006(3) -0.012(3)
C27 0.025(3) 0.045(4) 0.058(5) 0.014(4) -0.002(3) -0.003(3)
C28 0.028(4) 0.040(4) 0.051(4) 0.003(4) 0.004(3) -0.004(3)
C29 0.030(4) 0.050(5) 0.045(4) 0.011(4) 0.003(3) -0.011(3)
C30 0.047(5) 0.038(4) 0.094(8) 0.006(5) 0.013(5) -0.006(4)
C31 0.048(5) 0.071(6) 0.053(5) -0.001(4) -0.006(4) -0.022(5)
C32 0.037(5) 0.054(5) 0.100(8) 0.022(5) -0.011(5) 0.001(4)
C33 0.059(6) 0.066(6) 0.069(6) -0.015(5) 0.015(5) -0.015(5)
C34 0.055(6) 0.091(8) 0.059(6) 0.033(6) -0.004(5) -0.008(5)
C35 0.048(5) 0.028(4) 0.063(5) 0.009(3) -0.009(4) -0.008(3)
C36 0.067(5) 0.025(3) 0.040(4) 0.007(3) -0.005(4) 0.000(4)
C37 0.062(6) 0.022(4) 0.049(5) 0.002(3) -0.006(4) 0.008(3)
C38 0.063(5) 0.026(4) 0.054(5) 0.005(4) 0.003(5) 0.002(3)
C39 0.070(6) 0.030(4) 0.039(4) 0.002(3) -0.014(4) -0.010(3)
C40 0.064(6) 0.049(5) 0.106(9) 0.022(5) 0.005(6) -0.017(5)
C41 0.123(10) 0.048(5) 0.034(4) 0.014(4) 0.007(6) 0.012(6)
C42 0.055(6) 0.050(5) 0.111(9) -0.004(6) -0.032(6) 0.014(4)
C43 0.118(10) 0.036(5) 0.081(8) -0.001(5) 0.040(7) 0.014(6)
C44 0.134(11) 0.052(6) 0.053(6) -0.005(5) -0.036(6) -0.026(7)
F1 0.061(3) 0.060(3) 0.069(3) -0.022(3) 0.010(3) 0.022(3)
F2 0.067(4) 0.081(4) 0.083(4) -0.041(3) 0.022(3) -0.031(3)
F3 0.092(5) 0.070(4) 0.038(3) -0.013(2) 0.013(3) 0.014(3)
F4 0.097(5) 0.099(5) 0.062(4) -0.007(3) -0.018(3) 0.062(4)
F5 0.082(4) 0.117(5) 0.051(3) 0.033(3) 0.006(3) 0.007(4)
F6 0.114(5) 0.067(4) 0.071(4) 0.014(3) -0.052(4) -0.013(4)
F7 0.215(11) 0.078(5) 0.201(11) 0.066(6) 0.145(9) 0.024(6)
F8 0.148(7) 0.121(6) 0.056(4) 0.036(4) -0.002(4) -0.053(5)
F9 0.120(7) 0.147(8) 0.128(7) 0.060(6) -0.043(6) -0.088(6)
F10 0.184(8) 0.084(5) 0.045(3) -0.011(3) 0.039(4) 0.034(5)
F11 0.090(5) 0.088(5) 0.140(7) -0.037(5) -0.039(5) 0.048(4)
F12 0.096(5) 0.063(4) 0.089(5) -0.024(3) 0.026(4) 0.000(3)
F13 0.052(3) 0.051(3) 0.086(4) -0.027(3) -0.006(3) 0.005(2)
F14 0.070(3) 0.047(3) 0.056(3) 0.007(2) 0.004(3) -0.021(2)
F15 0.072(4) 0.052(3) 0.043(3) -0.004(2) -0.017(2) -0.020(2)
F16 0.088(5) 0.092(5) 0.107(5) 0.046(4) 0.054(4) 0.055(4)
F17 0.075(4) 0.041(3) 0.182(8) 0.027(4) -0.052(5) -0.003(3)
F18 0.107(5) 0.090(5) 0.065(4) -0.002(3) -0.035(4) 0.051(4)
F19 0.134(7) 0.067(4) 0.146(7) 0.012(4) -0.110(6) -0.006(4)
F20 0.083(4) 0.126(6) 0.053(4) -0.037(4) -0.019(3) 0.007(4)
F21 0.055(4) 0.168(7) 0.073(4) 0.006(5) -0.024(3) -0.044(4)
F22 0.211(11) 0.127(7) 0.045(4) 0.013(4) 0.012(5) -0.023(7)
F23 0.091(6) 0.194(9) 0.139(7) 0.125(7) 0.018(5) 0.037(6)
F24 0.176(9) 0.172(8) 0.090(6) 0.074(6) -0.055(6) -0.128(7)
C45 0.028(3) 0.032(3) 0.032(3) 0.000(3) 0.004(3) -0.002(3)
C46 0.028(3) 0.038(4) 0.031(3) 0.002(3) 0.003(3) -0.005(3)
C47 0.033(4) 0.035(4) 0.040(4) -0.004(3) 0.010(3) -0.003(3)
C48 0.034(4) 0.035(4) 0.045(4) 0.002(3) 0.006(3) 0.004(3)
C49 0.032(4) 0.036(4) 0.037(4) 0.009(3) 0.003(3) 0.001(3)
C50 0.031(3) 0.036(3) 0.031(3) 0.002(3) 0.005(3) 0.002(3)
C51 0.041(4) 0.047(4) 0.047(5) -0.011(4) 0.004(4) -0.002(3)
C52 0.049(5) 0.045(4) 0.044(4) 0.008(4) 0.003(4) 0.013(4)
C53 0.031(3) 0.040(4) 0.027(3) 0.000(3) -0.004(3) 0.003(3)
C54 0.029(3) 0.047(4) 0.028(3) 0.000(3) -0.001(3) -0.001(3)
C55 0.033(4) 0.054(5) 0.040(4) 0.008(4) 0.005(3) -0.001(4)
C56 0.035(4) 0.069(5) 0.026(3) 0.001(4) 0.006(3) 0.009(4)
C57 0.033(4) 0.058(5) 0.028(4) -0.005(3) 0.001(3) 0.012(3)
C58 0.031(4) 0.043(4) 0.028(3) -0.002(3) 0.001(3) 0.003(3)
C59 0.061(6) 0.079(7) 0.051(6) 0.010(5) 0.021(5) -0.007(5)
C60 0.053(5) 0.064(6) 0.036(4) -0.010(4) 0.008(4) 0.020(5)
C61 0.028(3) 0.035(4) 0.025(3) 0.001(3) 0.004(3) 0.002(3)
C62 0.027(3) 0.036(4) 0.029(3) 0.001(3) 0.001(3) 0.000(3)
C63 0.031(3) 0.035(4) 0.030(3) -0.003(3) 0.003(3) -0.005(3)
C64 0.028(4) 0.045(4) 0.032(4) 0.001(3) -0.004(3) -0.004(3)
C65 0.029(3) 0.038(4) 0.029(3) 0.009(3) 0.006(3) -0.001(3)
C66 0.031(3) 0.035(4) 0.028(3) 0.000(3) 0.007(3) -0.002(3)
C67 0.041(4) 0.043(4) 0.034(4) 0.002(3) -0.004(3) -0.008(3)
C68 0.030(4) 0.042(4) 0.044(4) 0.006(3) -0.004(3) 0.004(3)
C69 0.028(3) 0.033(3) 0.028(3) -0.005(3) 0.002(3) 0.006(3)
C70 0.033(3) 0.037(4) 0.030(3) -0.001(3) -0.008(3) 0.006(3)
C71 0.032(4) 0.037(4) 0.039(4) -0.009(3) -0.007(3) 0.005(3)
C72 0.031(4) 0.036(4) 0.049(5) -0.009(3) 0.001(3) 0.000(3)
C73 0.035(4) 0.039(4) 0.037(4) 0.000(3) -0.003(3) -0.002(3)
C74 0.030(4) 0.038(4) 0.028(3) -0.005(3) 0.000(3) -0.001(3)
C75 0.044(5) 0.045(5) 0.050(5) -0.005(4) -0.009(4) -0.005(4)
C76 0.052(5) 0.062(6) 0.051(5) 0.012(4) -0.003(4) -0.013(4)
B1 0.027(4) 0.033(4) 0.025(4) -0.002(3) 0.000(3) 0.003(3)

loop_
_atom_type_symbol
_atom_type_description
_atom_type_scat_dispersion_real
_atom_type_scat_dispersion_imag
_atom_type_scat_source
C C 0.0033 0.0016 'International Tables Vol C Tables 4.2.6.8 and 6.1.1.4'
H H 0.0000 0.0000 'International Tables Vol C Tables 4.2.6.8 and 6.1.1.4'
B B 0.0013 0.0007 'International Tables Vol C Tables 4.2.6.8 and 6.1.1.4'
F F 0.0171 0.0103 'International Tables Vol C Tables 4.2.6.8 and 6.1.1.4'
Ir Ir -1.4442 7.9887 'International Tables Vol C Tables 4.2.6.8 and 6.1.1.4'
N N 0.0061 0.0033 'International Tables Vol C Tables 4.2.6.8 and 6.1.1.4'

loop_
_geom_angle_atom_site_label_1
_geom_angle_atom_site_label_2
_geom_angle_atom_site_label_3
_geom_angle
_geom_angle_site_symmetry_1
_geom_angle_site_symmetry_3
_geom_angle_publ_flag
N1 Ir1 N3 86.1(2) . . ?
N1 Ir1 N5 88.5(2) . . ?
N1 Ir1 C5 93.9(3) . . ?
N1 Ir1 C6 117.7(3) . . ?
N1 Ir1 C7 156.5(3) . . ?
N1 Ir1 C8 142.5(3) . . ?
N1 Ir1 C9 104.7(3) . . ?
N3 Ir1 C5 129.4(3) . . ?
N3 Ir1 C6 98.2(3) . . ?
N3 Ir1 C7 99.0(3) . . ?
N3 Ir1 C8 131.3(3) . . ?
N3 Ir1 C9 163.4(3) . . ?
N5 Ir1 N3 85.7(2) . . ?
N5 Ir1 C5 144.9(3) . . ?
N5 Ir1 C6 153.7(3) . . ?
N5 Ir1 C7 114.7(3) . . ?
N5 Ir1 C8 92.8(3) . . ?
N5 Ir1 C9 106.8(3) . . ?
C5 Ir1 C8 64.8(3) . . ?
C6 Ir1 C5 38.7(3) . . ?
C6 Ir1 C8 65.0(3) . . ?
C7 Ir1 C5 65.1(3) . . ?
C7 Ir1 C6 39.0(3) . . ?
C7 Ir1 C8 38.9(3) . . ?
C7 Ir1 C9 66.1(3) . . ?
C9 Ir1 C5 38.8(3) . . ?
C9 Ir1 C6 65.7(3) . . ?
C9 Ir1 C8 39.5(3) . . ?
N2 Ir2 N7 74.4(2) . . ?
N2 Ir2 C35 97.4(3) . . ?
N2 Ir2 C36 116.0(3) . . ?
N2 Ir2 C37 154.5(3) . . ?
N2 Ir2 C38 150.6(3) . . ?
N2 Ir2 C39 112.1(3) . . ?
N6 Ir2 N2 84.7(2) . . ?
N6 Ir2 N7 75.4(2) . . ?
N6 Ir2 C35 143.4(3) . . ?
N6 Ir2 C36 159.3(3) . . ?
N6 Ir2 C37 120.7(3) . . ?
N6 Ir2 C38 96.6(3) . . ?
N6 Ir2 C39 106.8(3) . . ?
C35 Ir2 N7 140.5(3) . . ?
C35 Ir2 C36 38.5(3) . . ?
C35 Ir2 C37 64.4(3) . . ?
C35 Ir2 C38 64.5(3) . . ?
C36 Ir2 N7 110.2(2) . . ?
C36 Ir2 C38 65.0(3) . . ?
C37 Ir2 N7 107.6(3) . . ?
C37 Ir2 C36 38.7(3) . . ?
C37 Ir2 C38 38.7(3) . . ?
C38 Ir2 N7 134.5(3) . . ?
C39 Ir2 N7 173.2(3) . . ?
C39 Ir2 C35 38.7(3) . . ?
C39 Ir2 C36 65.5(3) . . ?
C39 Ir2 C37 65.6(3) . . ?
C39 Ir2 C38 39.4(3) . . ?
N2 Ir3 Ir4 84.59(15) . . ?
N2 Ir3 N7 74.8(2) . . ?
N2 Ir3 C15 95.4(3) . . ?
N2 Ir3 C16 112.7(3) . . ?
N2 Ir3 C17 150.8(3) . . ?
N2 Ir3 C18 151.4(3) . . ?
N2 Ir3 C19 112.4(3) . . ?
N4 Ir3 Ir4 39.77(14) . . ?
N4 Ir3 N2 85.9(2) . . ?
N4 Ir3 N7 80.7(2) . . ?
N4 Ir3 C15 138.5(3) . . ?
N4 Ir3 C16 160.7(3) . . ?
N4 Ir3 C17 123.3(3) . . ?
N4 Ir3 C18 96.3(3) . . ?
N4 Ir3 C19 103.5(3) . . ?
N7 Ir3 Ir4 41.96(15) . . ?
N7 Ir3 C15 139.7(3) . . ?
N7 Ir3 C16 108.4(3) . . ?
N7 Ir3 C17 106.6(2) . . ?
N7 Ir3 C18 133.8(3) . . ?
N7 Ir3 C19 171.8(3) . . ?
C15 Ir3 Ir4 178.3(2) . . ?
C15 Ir3 C16 39.0(3) . . ?
C15 Ir3 C17 64.2(3) . . ?
C15 Ir3 C18 64.3(3) . . ?
C16 Ir3 Ir4 142.5(2) . . ?
C16 Ir3 C17 38.5(3) . . ?
C17 Ir3 Ir4 116.4(2) . . ?
C18 Ir3 Ir4 115.0(2) . . ?
C18 Ir3 C16 65.0(3) . . ?
C18 Ir3 C17 38.5(3) . . ?
C19 Ir3 Ir4 140.3(2) . . ?
C19 Ir3 C15 38.2(3) . . ?
C19 Ir3 C16 65.5(3) . . ?
C19 Ir3 C17 65.2(3) . . ?
C19 Ir3 C18 39.3(3) . . ?
N4 Ir4 Ir3 40.05(15) . . ?
N4 Ir4 N6 86.1(2) . . ?
N4 Ir4 N7 80.5(2) . . ?
N4 Ir4 C25 96.6(2) . . ?
N4 Ir4 C26 122.5(3) . . ?
N4 Ir4 C27 160.4(3) . . ?
N4 Ir4 C28 139.6(3) . . ?
N4 Ir4 C29 103.8(3) . . ?
N6 Ir4 Ir3 84.91(16) . . ?
N6 Ir4 N7 75.1(2) . . ?
N6 Ir4 C25 151.6(3) . . ?
N6 Ir4 C26 151.4(3) . . ?
N6 Ir4 C27 112.9(3) . . ?
N6 Ir4 C28 95.4(3) . . ?
N6 Ir4 C29 113.0(3) . . ?
N7 Ir4 Ir3 41.52(15) . . ?
N7 Ir4 C25 133.3(3) . . ?
N7 Ir4 C26 105.8(2) . . ?
N7 Ir4 C27 108.2(3) . . ?
C25 Ir4 Ir3 115.1(2) . . ?
C25 Ir4 C26 38.1(3) . . ?
C25 Ir4 C27 64.5(3) . . ?
C26 Ir4 Ir3 115.2(2) . . ?
C27 Ir4 Ir3 141.7(2) . . ?
C27 Ir4 C26 38.9(3) . . ?
C28 Ir4 Ir3 179.5(2) . . ?
C28 Ir4 N7 138.9(3) . . ?
C28 Ir4 C25 64.5(3) . . ?
C28 Ir4 C26 64.7(3) . . ?
C28 Ir4 C27 38.5(3) . . ?
C29 Ir4 Ir3 140.5(2) . . ?
C29 Ir4 N7 170.8(3) . . ?
C29 Ir4 C25 38.9(3) . . ?
C29 Ir4 C26 65.0(3) . . ?
C29 Ir4 C27 65.2(3) . . ?
C29 Ir4 C28 39.0(3) . . ?
C1 N1 Ir1 124.8(5) . . ?
Ir3 N2 Ir2 106.9(2) . . ?
C1 N2 Ir2 119.0(5) . . ?
C1 N2 Ir3 123.1(5) . . ?
C2 N3 Ir1 126.4(5) . . ?
Ir4 N4 Ir3 100.2(2) . . ?
C2 N4 Ir3 120.6(4) . . ?
C2 N4 Ir4 122.9(5) . . ?
C3 N5 Ir1 126.4(5) . . ?
Ir2 N6 Ir4 106.5(3) . . ?
C3 N6 Ir2 118.1(5) . . ?
C3 N6 Ir4 122.1(5) . . ?
Ir2 N7 Ir4 102.3(2) . . ?
Ir3 N7 Ir2 103.5(2) . . ?
Ir3 N7 Ir4 96.5(2) . . ?
C4 N7 Ir2 116.2(4) . . ?
C4 N7 Ir3 118.2(4) . . ?
C4 N7 Ir4 117.1(4) . . ?
N1 C1 N2 179.2(8) . . ?
N3 C2 N4 177.4(7) . . ?
N5 C3 N6 177.3(8) . . ?
N8 C4 N7 179.6(9) . . ?
C6 C5 Ir1 70.6(4) . . ?
C6 C5 C9 109.3(7) . . ?
C6 C5 C10 126.6(8) . . ?
C9 C5 Ir1 70.3(4) . . ?
C9 C5 C10 124.0(8) . . ?
C10 C5 Ir1 125.3(6) . . ?
C5 C6 Ir1 70.6(4) . . ?
C5 C6 C7 107.7(7) . . ?
C5 C6 C11 127.0(10) . . ?
C7 C6 Ir1 70.1(5) . . ?
C7 C6 C11 125.3(10) . . ?
C11 C6 Ir1 125.3(6) . . ?
C6 C7 Ir1 71.0(4) . . ?
C6 C7 C12 126.5(10) . . ?
C8 C7 Ir1 71.3(4) . . ?
C8 C7 C6 108.1(7) . . ?
C8 C7 C12 125.4(10) . . ?
C12 C7 Ir1 125.5(6) . . ?
C7 C8 Ir1 69.9(4) . . ?
C7 C8 C9 108.2(7) . . ?
C7 C8 C13 126.8(9) . . ?
C9 C8 Ir1 69.7(4) . . ?
C9 C8 C13 124.9(9) . . ?
C13 C8 Ir1 123.0(6) . . ?
C5 C9 Ir1 70.9(4) . . ?
C5 C9 C8 106.6(7) . . ?
C5 C9 C14 126.4(8) . . ?
C8 C9 Ir1 70.8(4) . . ?
C8 C9 C14 127.0(8) . . ?
C14 C9 Ir1 125.4(6) . . ?
C5 C10 H10A 109.5 . . ?
C5 C10 H10B 109.5 . . ?
C5 C10 H10C 109.5 . . ?
H10A C10 H10B 109.5 . . ?
H10A C10 H10C 109.5 . . ?
H10B C10 H10C 109.5 . . ?
C6 C11 H11A 109.5 . . ?
C6 C11 H11B 109.5 . . ?
C6 C11 H11C 109.5 . . ?
H11A C11 H11B 109.5 . . ?
H11A C11 H11C 109.5 . . ?
H11B C11 H11C 109.5 . . ?
C7 C12 H12A 109.5 . . ?
C7 C12 H12B 109.5 . . ?
C7 C12 H12C 109.5 . . ?
H12A C12 H12B 109.5 . . ?
H12A C12 H12C 109.5 . . ?
H12B C12 H12C 109.5 . . ?
C8 C13 H13A 109.5 . . ?
C8 C13 H13B 109.5 . . ?
C8 C13 H13C 109.5 . . ?
H13A C13 H13B 109.5 . . ?
H13A C13 H13C 109.5 . . ?
H13B C13 H13C 109.5 . . ?
C9 C14 H14A 109.5 . . ?
C9 C14 H14B 109.5 . . ?
C9 C14 H14C 109.5 . . ?
H14A C14 H14B 109.5 . . ?
H14A C14 H14C 109.5 . . ?
H14B C14 H14C 109.5 . . ?
C16 C15 Ir3 71.0(4) . . ?
C16 C15 C20 125.2(8) . . ?
C19 C15 Ir3 70.5(4) . . ?
C19 C15 C16 110.0(7) . . ?
C19 C15 C20 124.8(8) . . ?
C20 C15 Ir3 122.1(5) . . ?
C15 C16 Ir3 70.0(4) . . ?
C15 C16 C21 128.4(8) . . ?
C17 C16 Ir3 71.4(4) . . ?
C17 C16 C15 106.6(7) . . ?
C17 C16 C21 124.8(7) . . ?
C21 C16 Ir3 127.7(6) . . ?
C16 C17 Ir3 70.1(4) . . ?
C16 C17 C22 126.2(7) . . ?
C18 C17 Ir3 70.0(4) . . ?
C18 C17 C16 108.4(7) . . ?
C18 C17 C22 125.3(8) . . ?
C22 C17 Ir3 128.3(5) . . ?
C17 C18 Ir3 71.5(4) . . ?
C17 C18 C19 107.9(7) . . ?
C17 C18 C23 128.0(7) . . ?
C19 C18 Ir3 69.6(4) . . ?
C19 C18 C23 123.9(7) . . ?
C23 C18 Ir3 127.4(5) . . ?
C15 C19 Ir3 71.2(4) . . ?
C15 C19 C18 107.1(7) . . ?
C15 C19 C24 128.3(8) . . ?
C18 C19 Ir3 71.1(4) . . ?
C18 C19 C24 124.5(8) . . ?
C24 C19 Ir3 125.6(6) . . ?
C15 C20 H20A 109.5 . . ?
C15 C20 H20B 109.5 . . ?
C15 C20 H20C 109.5 . . ?
H20A C20 H20B 109.5 . . ?
H20A C20 H20C 109.5 . . ?
H20B C20 H20C 109.5 . . ?
C16 C21 H21A 109.5 . . ?
C16 C21 H21B 109.5 . . ?
C16 C21 H21C 109.5 . . ?
H21A C21 H21B 109.5 . . ?
H21A C21 H21C 109.5 . . ?
H21B C21 H21C 109.5 . . ?
C17 C22 H22A 109.5 . . ?
C17 C22 H22B 109.5 . . ?
C17 C22 H22C 109.5 . . ?
H22A C22 H22B 109.5 . . ?
H22A C22 H22C 109.5 . . ?
H22B C22 H22C 109.5 . . ?
C18 C23 H23A 109.5 . . ?
C18 C23 H23B 109.5 . . ?
C18 C23 H23C 109.5 . . ?
H23A C23 H23B 109.5 . . ?
H23A C23 H23C 109.5 . . ?
H23B C23 H23C 109.5 . . ?
C19 C24 H24A 109.5 . . ?
C19 C24 H24B 109.5 . . ?
C19 C24 H24C 109.5 . . ?
H24A C24 H24B 109.5 . . ?
H24A C24 H24C 109.5 . . ?
H24B C24 H24C 109.5 . . ?
C26 C25 Ir4 71.4(4) . . ?
C26 C25 C29 108.9(7) . . ?
C26 C25 C30 125.5(8) . . ?
C29 C25 Ir4 69.3(4) . . ?
C29 C25 C30 125.6(8) . . ?
C30 C25 Ir4 126.5(5) . . ?
C25 C26 Ir4 70.5(4) . . ?
C25 C26 C27 107.5(7) . . ?
C25 C26 C31 126.7(8) . . ?
C27 C26 Ir4 70.2(4) . . ?
C27 C26 C31 125.7(8) . . ?
C31 C26 Ir4 127.2(6) . . ?
C26 C27 Ir4 70.9(4) . . ?
C26 C27 C32 125.4(8) . . ?
C28 C27 Ir4 70.5(4) . . ?
C28 C27 C26 107.7(7) . . ?
C28 C27 C32 126.7(8) . . ?
C32 C27 Ir4 127.8(5) . . ?
C27 C28 Ir4 71.1(4) . . ?
C27 C28 C29 108.3(7) . . ?
C27 C28 C33 125.3(8) . . ?
C29 C28 Ir4 69.4(4) . . ?
C29 C28 C33 126.4(8) . . ?
C33 C28 Ir4 124.5(6) . . ?
C25 C29 Ir4 71.8(4) . . ?
C25 C29 C28 107.4(7) . . ?
C25 C29 C34 125.6(8) . . ?
C28 C29 Ir4 71.6(4) . . ?
C28 C29 C34 126.8(8) . . ?
C34 C29 Ir4 125.4(6) . . ?
C25 C30 H30A 109.5 . . ?
C25 C30 H30B 109.5 . . ?
C25 C30 H30C 109.5 . . ?
H30A C30 H30B 109.5 . . ?
H30A C30 H30C 109.5 . . ?
H30B C30 H30C 109.5 . . ?
C26 C31 H31A 109.5 . . ?
C26 C31 H31B 109.5 . . ?
C26 C31 H31C 109.5 . . ?
H31A C31 H31B 109.5 . . ?
H31A C31 H31C 109.5 . . ?
H31B C31 H31C 109.5 . . ?
C27 C32 H32A 109.5 . . ?
C27 C32 H32B 109.5 . . ?
C27 C32 H32C 109.5 . . ?
H32A C32 H32B 109.5 . . ?
H32A C32 H32C 109.5 . . ?
H32B C32 H32C 109.5 . . ?
C28 C33 H33A 109.5 . . ?
C28 C33 H33B 109.5 . . ?
C28 C33 H33C 109.5 . . ?
H33A C33 H33B 109.5 . . ?
H33A C33 H33C 109.5 . . ?
H33B C33 H33C 109.5 . . ?
C29 C34 H34A 109.5 . . ?
C29 C34 H34B 109.5 . . ?
C29 C34 H34C 109.5 . . ?
H34A C34 H34B 109.5 . . ?
H34A C34 H34C 109.5 . . ?
H34B C34 H34C 109.5 . . ?
C36 C35 Ir2 71.0(4) . . ?
C36 C35 C40 126.4(9) . . ?
C39 C35 Ir2 69.9(4) . . ?
C39 C35 C36 109.7(8) . . ?
C39 C35 C40 123.9(9) . . ?
C40 C35 Ir2 124.4(6) . . ?
C35 C36 Ir2 70.5(4) . . ?
C35 C36 C37 107.3(7) . . ?
C35 C36 C41 126.5(10) . . ?
C37 C36 Ir2 70.6(4) . . ?
C37 C36 C41 126.1(9) . . ?
C41 C36 Ir2 127.5(5) . . ?
C36 C37 Ir2 70.7(4) . . ?
C36 C37 C42 123.9(9) . . ?
C38 C37 Ir2 70.7(5) . . ?
C38 C37 C36 108.2(8) . . ?
C38 C37 C42 127.6(9) . . ?
C42 C37 Ir2 128.7(6) . . ?
C37 C38 Ir2 70.6(5) . . ?
C37 C38 C39 107.8(8) . . ?
C37 C38 C43 126.5(9) . . ?
C39 C38 Ir2 69.3(5) . . ?
C39 C38 C43 125.6(10) . . ?
C43 C38 Ir2 123.4(6) . . ?
C35 C39 Ir2 71.4(4) . . ?
C35 C39 C38 106.9(8) . . ?
C35 C39 C44 127.8(9) . . ?
C38 C39 Ir2 71.3(5) . . ?
C38 C39 C44 125.1(10) . . ?
C44 C39 Ir2 127.1(6) . . ?
C35 C40 H40A 109.5 . . ?
C35 C40 H40B 109.5 . . ?
C35 C40 H40C 109.5 . . ?
H40A C40 H40B 109.5 . . ?
H40A C40 H40C 109.5 . . ?
H40B C40 H40C 109.5 . . ?
C36 C41 H41A 109.5 . . ?
C36 C41 H41B 109.5 . . ?
C36 C41 H41C 109.5 . . ?
H41A C41 H41B 109.5 . . ?
H41A C41 H41C 109.5 . . ?
H41B C41 H41C 109.5 . . ?
C37 C42 H42A 109.5 . . ?
C37 C42 H42B 109.5 . . ?
C37 C42 H42C 109.5 . . ?
H42A C42 H42B 109.5 . . ?
H42A C42 H42C 109.5 . . ?
H42B C42 H42C 109.5 . . ?
C38 C43 H43A 109.5 . . ?
C38 C43 H43B 109.5 . . ?
C38 C43 H43C 109.5 . . ?
H43A C43 H43B 109.5 . . ?
H43A C43 H43C 109.5 . . ?
H43B C43 H43C 109.5 . . ?
C39 C44 H44A 109.5 . . ?
C39 C44 H44B 109.5 . . ?
C39 C44 H44C 109.5 . . ?
H44A C44 H44B 109.5 . . ?
H44A C44 H44C 109.5 . . ?
H44B C44 H44C 109.5 . . ?
C46 C45 B1 123.5(6) . . ?
C50 C45 C46 115.0(6) . . ?
C50 C45 B1 121.4(6) . . ?
C45 C46 H46 118.7 . . ?
C47 C46 C45 122.6(7) . . ?
C47 C46 H46 118.7 . . ?
C46 C47 C51 118.8(7) . . ?
C48 C47 C46 120.4(7) . . ?
C48 C47 C51 120.6(7) . . ?
C47 C48 H48 120.6 . . ?
C47 C48 C49 118.8(7) . . ?
C49 C48 H48 120.6 . . ?
C48 C49 C50 120.4(7) . . ?
C48 C49 C52 121.6(7) . . ?
C50 C49 C52 117.9(7) . . ?
C45 C50 H50 118.7 . . ?
C49 C50 C45 122.6(7) . . ?
C49 C50 H50 118.7 . . ?
F1 C51 C47 112.8(7) . . ?
F2 C51 F1 106.2(7) . . ?
F2 C51 C47 111.7(7) . . ?
F3 C51 F1 106.0(7) . . ?
F3 C51 F2 106.8(7) . . ?
F3 C51 C47 112.9(7) . . ?
F4 C52 F6 107.1(8) . . ?
F4 C52 C49 114.2(7) . . ?
F5 C52 F4 104.5(7) . . ?
F5 C52 F6 104.8(8) . . ?
F5 C52 C49 113.0(7) . . ?
F6 C52 C49 112.5(7) . . ?
C54 C53 B1 121.6(6) . . ?
C58 C53 C54 115.6(6) . . ?
C58 C53 B1 122.4(6) . . ?
C53 C54 H54 118.8 . . ?
C55 C54 C53 122.4(7) . . ?
C55 C54 H54 118.8 . . ?
C54 C55 C56 120.6(7) . . ?
C54 C55 C59 120.5(8) . . ?
C56 C55 C59 118.9(7) . . ?
C55 C56 H56 120.6 . . ?
C57 C56 C55 118.7(7) . . ?
C57 C56 H56 120.6 . . ?
C56 C57 C58 120.9(7) . . ?
C56 C57 C60 120.2(7) . . ?
C58 C57 C60 118.9(8) . . ?
C53 C58 C57 121.7(7) . . ?
C53 C58 H58 119.1 . . ?
C57 C58 H58 119.1 . . ?
F7 C59 C55 112.8(8) . . ?
F8 C59 F7 103.5(10) . . ?
F8 C59 C55 113.9(9) . . ?
F9 C59 F7 106.1(11) . . ?
F9 C59 F8 105.1(9) . . ?
F9 C59 C55 114.5(9) . . ?
F10 C60 F12 106.0(9) . . ?
F10 C60 C57 112.6(8) . . ?
F11 C60 F10 107.1(8) . . ?
F11 C60 F12 105.7(8) . . ?
F11 C60 C57 111.7(8) . . ?
F12 C60 C57 113.3(7) . . ?
C62 C61 B1 121.8(6) . . ?
C66 C61 C62 114.9(6) . . ?
C66 C61 B1 123.1(6) . . ?
C61 C62 H62 118.6 . . ?
C63 C62 C61 122.8(6) . . ?
C63 C62 H62 118.6 . . ?
C62 C63 C64 120.2(6) . . ?
C62 C63 C67 118.0(6) . . ?
C64 C63 C67 121.8(6) . . ?
C63 C64 H64 120.6 . . ?
C65 C64 C63 118.7(6) . . ?
C65 C64 H64 120.6 . . ?
C64 C65 C66 119.7(7) . . ?
C64 C65 C68 119.3(6) . . ?
C66 C65 C68 121.0(7) . . ?
C61 C66 H66 118.3 . . ?
C65 C66 C61 123.5(7) . . ?
C65 C66 H66 118.3 . . ?
F13 C67 F14 106.5(7) . . ?
F13 C67 C63 112.1(6) . . ?
F14 C67 C63 111.5(6) . . ?
F15 C67 F13 106.8(7) . . ?
F15 C67 F14 106.1(6) . . ?
F15 C67 C63 113.3(6) . . ?
F16 C68 C65 112.0(6) . . ?
F17 C68 F16 107.0(8) . . ?
F17 C68 F18 105.5(7) . . ?
F17 C68 C65 113.1(6) . . ?
F18 C68 F16 104.7(7) . . ?
F18 C68 C65 113.8(7) . . ?
C70 C69 B1 118.1(6) . . ?
C74 C69 C70 115.8(6) . . ?
C74 C69 B1 125.6(6) . . ?
C69 C70 H70 118.6 . . ?
C71 C70 C69 122.7(7) . . ?
C71 C70 H70 118.6 . . ?
C70 C71 C75 118.7(7) . . ?
C72 C71 C70 119.9(7) . . ?
C72 C71 C75 121.5(7) . . ?
C71 C72 H72 120.6 . . ?
C73 C72 C71 118.9(7) . . ?
C73 C72 H72 120.6 . . ?
C72 C73 C74 120.6(7) . . ?
C72 C73 C76 120.1(7) . . ?
C74 C73 C76 119.3(7) . . ?
C69 C74 C73 122.0(7) . . ?
C69 C74 H74 119.0 . . ?
C73 C74 H74 119.0 . . ?
F19 C75 F20 105.9(8) . . ?
F19 C75 F21 106.8(8) . . ?
F19 C75 C71 112.7(7) . . ?
F20 C75 F21 104.6(8) . . ?
F20 C75 C71 113.4(7) . . ?
F21 C75 C71 112.8(8) . . ?
F22 C76 C73 112.8(8) . . ?
F23 C76 F22 99.5(10) . . ?
F23 C76 F24 110.6(10) . . ?
F23 C76 C73 114.5(8) . . ?
F24 C76 F22 102.6(9) . . ?
F24 C76 C73 115.1(8) . . ?
C45 B1 C53 110.7(6) . . ?
C61 B1 C45 112.9(6) . . ?
C61 B1 C53 103.3(5) . . ?
C61 B1 C69 114.3(6) . . ?
C69 B1 C45 104.8(5) . . ?
C69 B1 C53 110.9(6) . . ?

loop_
_geom_bond_atom_site_label_1
_geom_bond_atom_site_label_2
_geom_bond_distance
_geom_bond_site_symmetry_2
_geom_bond_publ_flag
Ir1 N1 2.109(6) . ?
Ir1 N3 2.122(6) . ?
Ir1 N5 2.111(6) . ?
Ir1 C5 2.147(7) . ?
Ir1 C6 2.146(8) . ?
Ir1 C7 2.134(8) . ?
Ir1 C8 2.153(7) . ?
Ir1 C9 2.138(7) . ?
Ir2 N2 2.104(6) . ?
Ir2 N6 2.095(6) . ?
Ir2 N7 2.160(5) . ?
Ir2 C35 2.152(8) . ?
Ir2 C36 2.159(7) . ?
Ir2 C37 2.158(8) . ?
Ir2 C38 2.160(8) . ?
Ir2 C39 2.132(7) . ?
Ir3 Ir4 3.2129(4) . ?
Ir3 N2 2.102(5) . ?
Ir3 N4 2.100(5) . ?
Ir3 N7 2.144(6) . ?
Ir3 C15 2.157(7) . ?
Ir3 C16 2.171(7) . ?
Ir3 C17 2.189(7) . ?
Ir3 C18 2.168(7) . ?
Ir3 C19 2.148(8) . ?
Ir4 N4 2.088(5) . ?
Ir4 N6 2.105(6) . ?
Ir4 N7 2.162(5) . ?
Ir4 C25 2.167(7) . ?
Ir4 C26 2.179(7) . ?
Ir4 C27 2.169(7) . ?
Ir4 C28 2.162(7) . ?
Ir4 C29 2.134(7) . ?
N1 C1 1.207(9) . ?
N2 C1 1.247(9) . ?
N3 C2 1.180(9) . ?
N4 C2 1.292(9) . ?
N5 C3 1.208(9) . ?
N6 C3 1.238(9) . ?
N7 C4 1.329(9) . ?
N8 C4 1.156(10) . ?
C5 C6 1.424(12) . ?
C5 C9 1.425(11) . ?
C5 C10 1.498(12) . ?
C6 C7 1.429(13) . ?
C6 C11 1.509(13) . ?
C7 C8 1.426(13) . ?
C7 C12 1.495(12) . ?
C8 C9 1.450(10) . ?
C8 C13 1.504(13) . ?
C9 C14 1.505(11) . ?
C10 H10A 0.9800 . ?
C10 H10B 0.9800 . ?
C10 H10C 0.9800 . ?
C11 H11A 0.9800 . ?
C11 H11B 0.9800 . ?
C11 H11C 0.9800 . ?
C12 H12A 0.9800 . ?
C12 H12B 0.9800 . ?
C12 H12C 0.9800 . ?
C13 H13A 0.9800 . ?
C13 H13B 0.9800 . ?
C13 H13C 0.9800 . ?
C14 H14A 0.9800 . ?
C14 H14B 0.9800 . ?
C14 H14C 0.9800 . ?
C15 C16 1.444(11) . ?
C15 C19 1.410(11) . ?
C15 C20 1.514(12) . ?
C16 C17 1.436(11) . ?
C16 C21 1.490(11) . ?
C17 C18 1.436(11) . ?
C17 C22 1.488(11) . ?
C18 C19 1.452(11) . ?
C18 C23 1.495(11) . ?
C19 C24 1.503(12) . ?
C20 H20A 0.9800 . ?
C20 H20B 0.9800 . ?
C20 H20C 0.9800 . ?
C21 H21A 0.9800 . ?
C21 H21B 0.9800 . ?
C21 H21C 0.9800 . ?
C22 H22A 0.9800 . ?
C22 H22B 0.9800 . ?
C22 H22C 0.9800 . ?
C23 H23A 0.9800 . ?
C23 H23B 0.9800 . ?
C23 H23C 0.9800 . ?
C24 H24A 0.9800 . ?
C24 H24B 0.9800 . ?
C24 H24C 0.9800 . ?
C25 C26 1.419(11) . ?
C25 C29 1.431(12) . ?
C25 C30 1.508(11) . ?
C26 C27 1.449(12) . ?
C26 C31 1.498(12) . ?
C27 C28 1.426(12) . ?
C27 C32 1.510(11) . ?
C28 C29 1.435(12) . ?
C28 C33 1.486(12) . ?
C29 C34 1.513(12) . ?
C30 H30A 0.9800 . ?
C30 H30B 0.9800 . ?
C30 H30C 0.9800 . ?
C31 H31A 0.9800 . ?
C31 H31B 0.9800 . ?
C31 H31C 0.9800 . ?
C32 H32A 0.9800 . ?
C32 H32B 0.9800 . ?
C32 H32C 0.9800 . ?
C33 H33A 0.9800 . ?
C33 H33B 0.9800 . ?
C33 H33C 0.9800 . ?
C34 H34A 0.9800 . ?
C34 H34B 0.9800 . ?
C34 H34C 0.9800 . ?
C35 C36 1.420(12) . ?
C35 C39 1.419(13) . ?
C35 C40 1.501(14) . ?
C36 C37 1.431(13) . ?
C36 C41 1.508(11) . ?
C37 C38 1.431(12) . ?
C37 C42 1.499(13) . ?
C38 C39 1.446(12) . ?
C38 C43 1.500(14) . ?
C39 C44 1.491(12) . ?
C40 H40A 0.9800 . ?
C40 H40B 0.9800 . ?
C40 H40C 0.9800 . ?
C41 H41A 0.9800 . ?
C41 H41B 0.9800 . ?
C41 H41C 0.9800 . ?
C42 H42A 0.9800 . ?
C42 H42B 0.9800 . ?
C42 H42C 0.9800 . ?
C43 H43A 0.9800 . ?
C43 H43B 0.9800 . ?
C43 H43C 0.9800 . ?
C44 H44A 0.9800 . ?
C44 H44B 0.9800 . ?
C44 H44C 0.9800 . ?
F1 C51 1.338(9) . ?
F2 C51 1.330(9) . ?
F3 C51 1.328(10) . ?
F4 C52 1.322(9) . ?
F5 C52 1.315(10) . ?
F6 C52 1.322(10) . ?
F7 C59 1.321(13) . ?
F8 C59 1.306(12) . ?
F9 C59 1.288(13) . ?
F10 C60 1.317(10) . ?
F11 C60 1.315(11) . ?
F12 C60 1.331(12) . ?
F13 C67 1.336(10) . ?
F14 C67 1.347(9) . ?
F15 C67 1.328(9) . ?
F16 C68 1.315(10) . ?
F17 C68 1.306(10) . ?
F18 C68 1.312(10) . ?
F19 C75 1.304(10) . ?
F20 C75 1.307(10) . ?
F21 C75 1.320(11) . ?
F22 C76 1.328(13) . ?
F23 C76 1.284(12) . ?
F24 C76 1.287(11) . ?
C45 C46 1.407(9) . ?
C45 C50 1.398(9) . ?
C45 B1 1.642(10) . ?
C46 H46 0.9500 . ?
C46 C47 1.393(10) . ?
C47 C48 1.374(11) . ?
C47 C51 1.501(11) . ?
C48 H48 0.9500 . ?
C48 C49 1.383(11) . ?
C49 C50 1.393(10) . ?
C49 C52 1.490(11) . ?
C50 H50 0.9500 . ?
C53 C54 1.409(10) . ?
C53 C58 1.404(10) . ?
C53 B1 1.643(10) . ?
C54 H54 0.9500 . ?
C54 C55 1.384(10) . ?
C55 C56 1.393(12) . ?
C55 C59 1.497(13) . ?
C56 H56 0.9500 . ?
C56 C57 1.367(12) . ?
C57 C58 1.408(10) . ?
C57 C60 1.506(11) . ?
C58 H58 0.9500 . ?
C61 C62 1.407(10) . ?
C61 C66 1.395(10) . ?
C61 B1 1.635(10) . ?
C62 H62 0.9500 . ?
C62 C63 1.381(10) . ?
C63 C64 1.393(10) . ?
C63 C67 1.499(10) . ?
C64 H64 0.9500 . ?
C64 C65 1.387(10) . ?
C65 C66 1.389(10) . ?
C65 C68 1.491(10) . ?
C66 H66 0.9500 . ?
C69 C70 1.400(9) . ?
C69 C74 1.389(10) . ?
C69 B1 1.642(10) . ?
C70 H70 0.9500 . ?
C70 C71 1.393(10) . ?
C71 C72 1.381(11) . ?
C71 C75 1.495(11) . ?
C72 H72 0.9500 . ?
C72 C73 1.379(11) . ?
C73 C74 1.397(10) . ?
C73 C76 1.481(11) . ?
C74 H74 0.9500 . ?

loop_
_geom_torsion_atom_site_label_1
_geom_torsion_atom_site_label_2
_geom_torsion_atom_site_label_3
_geom_torsion_atom_site_label_4
_geom_torsion
_geom_torsion_site_symmetry_1
_geom_torsion_site_symmetry_2
_geom_torsion_site_symmetry_3
_geom_torsion_site_symmetry_4
_geom_torsion_publ_flag
Ir1 C5 C6 C7 -60.5(5) . . . . ?
Ir1 C5 C6 C11 120.1(9) . . . . ?
Ir1 C5 C9 C8 62.2(5) . . . . ?
Ir1 C5 C9 C14 -120.4(8) . . . . ?
Ir1 C6 C7 C8 -61.9(5) . . . . ?
Ir1 C6 C7 C12 120.6(8) . . . . ?
Ir1 C7 C8 C9 -59.4(5) . . . . ?
Ir1 C7 C8 C13 116.8(9) . . . . ?
Ir1 C8 C9 C5 -62.3(5) . . . . ?
Ir1 C8 C9 C14 120.3(9) . . . . ?
Ir2 C35 C36 C37 61.4(5) . . . . ?
Ir2 C35 C36 C41 -122.8(8) . . . . ?
Ir2 C35 C39 C38 -63.0(5) . . . . ?
Ir2 C35 C39 C44 123.0(9) . . . . ?
Ir2 C36 C37 C38 61.0(5) . . . . ?
Ir2 C36 C37 C42 -124.2(8) . . . . ?
Ir2 C37 C38 C39 59.5(5) . . . . ?
Ir2 C37 C38 C43 -117.8(8) . . . . ?
Ir2 C38 C39 C35 63.0(5) . . . . ?
Ir2 C38 C39 C44 -122.7(8) . . . . ?
Ir3 C15 C16 C17 -62.5(5) . . . . ?
Ir3 C15 C16 C21 122.8(8) . . . . ?
Ir3 C15 C19 C18 62.5(5) . . . . ?
Ir3 C15 C19 C24 -121.0(8) . . . . ?
Ir3 C16 C17 C18 -59.7(5) . . . . ?
Ir3 C16 C17 C22 123.5(7) . . . . ?
Ir3 C17 C18 C19 -60.4(5) . . . . ?
Ir3 C17 C18 C23 123.5(8) . . . . ?
Ir3 C18 C19 C15 -62.6(5) . . . . ?
Ir3 C18 C19 C24 120.8(8) . . . . ?
Ir4 C25 C26 C27 -60.7(5) . . . . ?
Ir4 C25 C26 C31 122.4(8) . . . . ?
Ir4 C25 C29 C28 63.1(5) . . . . ?
Ir4 C25 C29 C34 -121.0(8) . . . . ?
Ir4 C26 C27 C28 -61.2(5) . . . . ?
Ir4 C26 C27 C32 123.4(8) . . . . ?
Ir4 C27 C28 C29 -59.7(5) . . . . ?
Ir4 C27 C28 C33 119.4(8) . . . . ?
Ir4 C28 C29 C25 -63.3(5) . . . . ?
Ir4 C28 C29 C34 120.9(8) . . . . ?
C5 C6 C7 Ir1 60.9(5) . . . . ?
C5 C6 C7 C8 -1.0(8) . . . . ?
C5 C6 C7 C12 -178.5(8) . . . . ?
C6 C5 C9 Ir1 -60.0(5) . . . . ?
C6 C5 C9 C8 2.1(8) . . . . ?
C6 C5 C9 C14 179.6(8) . . . . ?
C6 C7 C8 Ir1 61.8(5) . . . . ?
C6 C7 C8 C9 2.4(8) . . . . ?
C6 C7 C8 C13 178.5(8) . . . . ?
C7 C8 C9 Ir1 59.5(5) . . . . ?
C7 C8 C9 C5 -2.8(8) . . . . ?
C7 C8 C9 C14 179.8(8) . . . . ?
C9 C5 C6 Ir1 59.8(5) . . . . ?
C9 C5 C6 C7 -0.7(8) . . . . ?
C9 C5 C6 C11 180.0(8) . . . . ?
C10 C5 C6 Ir1 -120.1(8) . . . . ?
C10 C5 C6 C7 179.4(7) . . . . ?
C10 C5 C6 C11 0.0(13) . . . . ?
C10 C5 C9 Ir1 119.9(7) . . . . ?
C10 C5 C9 C8 -177.9(7) . . . . ?
C10 C5 C9 C14 -0.5(13) . . . . ?
C11 C6 C7 Ir1 -119.7(9) . . . . ?
C11 C6 C7 C8 178.3(8) . . . . ?
C11 C6 C7 C12 0.8(13) . . . . ?
C12 C7 C8 Ir1 -120.7(8) . . . . ?
C12 C7 C8 C9 179.9(8) . . . . ?
C12 C7 C8 C13 -4.0(13) . . . . ?
C13 C8 C9 Ir1 -116.8(8) . . . . ?
C13 C8 C9 C5 -179.0(8) . . . . ?
C13 C8 C9 C14 3.5(13) . . . . ?
C15 C16 C17 Ir3 61.6(5) . . . . ?
C15 C16 C17 C18 1.8(8) . . . . ?
C15 C16 C17 C22 -174.9(7) . . . . ?
C16 C15 C19 Ir3 -60.3(5) . . . . ?
C16 C15 C19 C18 2.1(8) . . . . ?
C16 C15 C19 C24 178.6(8) . . . . ?
C16 C17 C18 Ir3 59.8(5) . . . . ?
C16 C17 C18 C19 -0.6(8) . . . . ?
C16 C17 C18 C23 -176.7(7) . . . . ?
C17 C18 C19 Ir3 61.6(5) . . . . ?
C17 C18 C19 C15 -1.0(8) . . . . ?
C17 C18 C19 C24 -177.6(7) . . . . ?
C19 C15 C16 Ir3 60.0(5) . . . . ?
C19 C15 C16 C17 -2.5(8) . . . . ?
C19 C15 C16 C21 -177.2(8) . . . . ?
C20 C15 C16 Ir3 -116.4(8) . . . . ?
C20 C15 C16 C17 -178.9(7) . . . . ?
C20 C15 C16 C21 6.4(13) . . . . ?
C20 C15 C19 Ir3 116.2(8) . . . . ?
C20 C15 C19 C18 178.6(7) . . . . ?
C20 C15 C19 C24 -4.9(13) . . . . ?
C21 C16 C17 Ir3 -123.5(8) . . . . ?
C21 C16 C17 C18 176.8(7) . . . . ?
C21 C16 C17 C22 0.0(12) . . . . ?
C22 C17 C18 Ir3 -123.4(7) . . . . ?
C22 C17 C18 C19 176.2(7) . . . . ?
C22 C17 C18 C23 0.1(12) . . . . ?
C23 C18 C19 Ir3 -122.1(7) . . . . ?
C23 C18 C19 C15 175.4(7) . . . . ?
C23 C18 C19 C24 -1.3(12) . . . . ?
C25 C26 C27 Ir4 60.9(5) . . . . ?
C25 C26 C27 C28 -0.3(8) . . . . ?
C25 C26 C27 C32 -175.7(7) . . . . ?
C26 C25 C29 Ir4 -60.7(5) . . . . ?
C26 C25 C29 C28 2.5(8) . . . . ?
C26 C25 C29 C34 178.4(8) . . . . ?
C26 C27 C28 Ir4 61.5(5) . . . . ?
C26 C27 C28 C29 1.8(8) . . . . ?
C26 C27 C28 C33 -179.1(7) . . . . ?
C27 C28 C29 Ir4 60.7(5) . . . . ?
C27 C28 C29 C25 -2.6(8) . . . . ?
C27 C28 C29 C34 -178.5(8) . . . . ?
C29 C25 C26 Ir4 59.4(5) . . . . ?
C29 C25 C26 C27 -1.4(8) . . . . ?
C29 C25 C26 C31 -178.2(7) . . . . ?
C30 C25 C26 Ir4 -122.0(7) . . . . ?
C30 C25 C26 C27 177.2(7) . . . . ?
C30 C25 C26 C31 0.4(12) . . . . ?
C30 C25 C29 Ir4 120.7(7) . . . . ?
C30 C25 C29 C28 -176.1(7) . . . . ?
C30 C25 C29 C34 -0.2(12) . . . . ?
C31 C26 C27 Ir4 -122.2(8) . . . . ?
C31 C26 C27 C28 176.6(7) . . . . ?
C31 C26 C27 C32 1.2(12) . . . . ?
C32 C27 C28 Ir4 -123.2(8) . . . . ?
C32 C27 C28 C29 177.2(7) . . . . ?
C32 C27 C28 C33 -3.8(12) . . . . ?
C33 C28 C29 Ir4 -118.4(8) . . . . ?
C33 C28 C29 C25 178.3(8) . . . . ?
C33 C28 C29 C34 2.5(13) . . . . ?
C35 C36 C37 Ir2 -61.3(5) . . . . ?
C35 C36 C37 C38 -0.3(8) . . . . ?
C35 C36 C37 C42 174.4(8) . . . . ?
C36 C35 C39 Ir2 60.1(5) . . . . ?
C36 C35 C39 C38 -2.9(9) . . . . ?
C36 C35 C39 C44 -176.9(8) . . . . ?
C36 C37 C38 Ir2 -61.0(5) . . . . ?
C36 C37 C38 C39 -1.5(9) . . . . ?
C36 C37 C38 C43 -178.8(7) . . . . ?
C37 C38 C39 Ir2 -60.3(5) . . . . ?
C37 C38 C39 C35 2.7(9) . . . . ?
C37 C38 C39 C44 176.9(8) . . . . ?
C39 C35 C36 Ir2 -59.4(5) . . . . ?
C39 C35 C36 C37 2.0(8) . . . . ?
C39 C35 C36 C41 177.8(7) . . . . ?
C40 C35 C36 Ir2 119.3(8) . . . . ?
C40 C35 C36 C37 -179.3(8) . . . . ?
C40 C35 C36 C41 -3.5(13) . . . . ?
C40 C35 C39 Ir2 -118.6(8) . . . . ?
C40 C35 C39 C38 178.4(7) . . . . ?
C40 C35 C39 C44 4.4(14) . . . . ?
C41 C36 C37 Ir2 122.8(7) . . . . ?
C41 C36 C37 C38 -176.1(7) . . . . ?
C41 C36 C37 C42 -1.4(12) . . . . ?
C42 C37 C38 Ir2 124.5(9) . . . . ?
C42 C37 C38 C39 -175.9(8) . . . . ?
C42 C37 C38 C43 6.8(13) . . . . ?
C43 C38 C39 Ir2 117.0(8) . . . . ?
C43 C38 C39 C35 180.0(7) . . . . ?
C43 C38 C39 C44 -5.8(13) . . . . ?
C45 C46 C47 C48 -3.9(11) . . . . ?
C45 C46 C47 C51 170.4(7) . . . . ?
C46 C45 C50 C49 0.0(10) . . . . ?
C46 C45 B1 C53 148.1(6) . . . . ?
C46 C45 B1 C61 32.8(9) . . . . ?
C46 C45 B1 C69 -92.3(7) . . . . ?
C46 C47 C48 C49 0.0(11) . . . . ?
C46 C47 C51 F1 160.3(7) . . . . ?
C46 C47 C51 F2 -80.1(9) . . . . ?
C46 C47 C51 F3 40.2(10) . . . . ?
C47 C48 C49 C50 3.7(11) . . . . ?
C47 C48 C49 C52 -179.2(7) . . . . ?
C48 C47 C51 F1 -25.3(10) . . . . ?
C48 C47 C51 F2 94.2(9) . . . . ?
C48 C47 C51 F3 -145.4(7) . . . . ?
C48 C49 C50 C45 -3.7(11) . . . . ?
C48 C49 C52 F4 5.5(12) . . . . ?
C48 C49 C52 F5 -113.7(9) . . . . ?
C48 C49 C52 F6 127.8(8) . . . . ?
C50 C45 C46 C47 3.8(10) . . . . ?
C50 C45 B1 C53 -35.6(9) . . . . ?
C50 C45 B1 C61 -150.9(6) . . . . ?
C50 C45 B1 C69 84.1(7) . . . . ?
C50 C49 C52 F4 -177.3(7) . . . . ?
C50 C49 C52 F5 63.4(10) . . . . ?
C50 C49 C52 F6 -55.0(10) . . . . ?
C51 C47 C48 C49 -174.3(7) . . . . ?
C52 C49 C50 C45 179.1(7) . . . . ?
C53 C54 C55 C56 3.1(12) . . . . ?
C53 C54 C55 C59 -178.1(8) . . . . ?
C54 C53 C58 C57 0.1(10) . . . . ?
C54 C53 B1 C45 -39.0(9) . . . . ?
C54 C53 B1 C61 82.2(7) . . . . ?
C54 C53 B1 C69 -154.9(6) . . . . ?
C54 C55 C56 C57 -1.7(12) . . . . ?
C54 C55 C59 F7 24.3(14) . . . . ?
C54 C55 C59 F8 141.9(9) . . . . ?
C54 C55 C59 F9 -97.1(11) . . . . ?
C55 C56 C57 C58 -0.3(11) . . . . ?
C55 C56 C57 C60 179.2(8) . . . . ?
C56 C55 C59 F7 -156.9(10) . . . . ?
C56 C55 C59 F8 -39.3(13) . . . . ?
C56 C55 C59 F9 81.7(12) . . . . ?
C56 C57 C58 C53 1.1(11) . . . . ?
C56 C57 C60 F10 29.9(12) . . . . ?
C56 C57 C60 F11 -90.7(10) . . . . ?
C56 C57 C60 F12 150.1(8) . . . . ?
C58 C53 C54 C55 -2.2(10) . . . . ?
C58 C53 B1 C45 148.7(6) . . . . ?
C58 C53 B1 C61 -90.1(8) . . . . ?
C58 C53 B1 C69 32.8(9) . . . . ?
C58 C57 C60 F10 -150.6(9) . . . . ?
C58 C57 C60 F11 88.8(10) . . . . ?
C58 C57 C60 F12 -30.4(11) . . . . ?
C59 C55 C56 C57 179.4(8) . . . . ?
C60 C57 C58 C53 -178.4(7) . . . . ?
C61 C62 C63 C64 -3.4(11) . . . . ?
C61 C62 C63 C67 178.9(6) . . . . ?
C62 C61 C66 C65 -2.4(9) . . . . ?
C62 C61 B1 C45 23.1(9) . . . . ?
C62 C61 B1 C53 -96.6(7) . . . . ?
C62 C61 B1 C69 142.7(6) . . . . ?
C62 C63 C64 C65 -0.9(11) . . . . ?
C62 C63 C67 F13 -38.2(9) . . . . ?
C62 C63 C67 F14 81.1(8) . . . . ?
C62 C63 C67 F15 -159.2(7) . . . . ?
C63 C64 C65 C66 3.3(10) . . . . ?
C63 C64 C65 C68 -174.0(6) . . . . ?
C64 C63 C67 F13 144.1(7) . . . . ?
C64 C63 C67 F14 -96.5(8) . . . . ?
C64 C63 C67 F15 23.1(10) . . . . ?
C64 C65 C66 C61 -1.6(10) . . . . ?
C64 C65 C68 F16 85.6(9) . . . . ?
C64 C65 C68 F17 -153.4(8) . . . . ?
C64 C65 C68 F18 -32.9(10) . . . . ?
C66 C61 C62 C63 4.9(10) . . . . ?
C66 C61 B1 C45 -163.1(6) . . . . ?
C66 C61 B1 C53 77.2(8) . . . . ?
C66 C61 B1 C69 -43.4(9) . . . . ?
C66 C65 C68 F16 -91.7(9) . . . . ?
C66 C65 C68 F17 29.4(10) . . . . ?
C66 C65 C68 F18 149.8(7) . . . . ?
C67 C63 C64 C65 176.7(7) . . . . ?
C68 C65 C66 C61 175.7(6) . . . . ?
C69 C70 C71 C72 2.8(11) . . . . ?
C69 C70 C71 C75 -177.8(7) . . . . ?
C70 C69 C74 C73 -1.3(10) . . . . ?
C70 C69 B1 C45 -67.3(7) . . . . ?
C70 C69 B1 C53 52.2(8) . . . . ?
C70 C69 B1 C61 168.5(6) . . . . ?
C70 C71 C72 C73 -1.4(11) . . . . ?
C70 C71 C75 F19 40.3(11) . . . . ?
C70 C71 C75 F20 -80.0(9) . . . . ?
C70 C71 C75 F21 161.3(8) . . . . ?
C71 C72 C73 C74 -1.3(11) . . . . ?
C71 C72 C73 C76 -179.8(7) . . . . ?
C72 C71 C75 F19 -140.4(9) . . . . ?
C72 C71 C75 F20 99.3(9) . . . . ?
C72 C71 C75 F21 -19.4(11) . . . . ?
C72 C73 C74 C69 2.8(11) . . . . ?
C72 C73 C76 F22 116.8(10) . . . . ?
C72 C73 C76 F23 -130.3(10) . . . . ?
C72 C73 C76 F24 -0.5(14) . . . . ?
C74 C69 C70 C71 -1.4(10) . . . . ?
C74 C69 B1 C45 104.4(7) . . . . ?
C74 C69 B1 C53 -136.1(7) . . . . ?
C74 C69 B1 C61 -19.7(9) . . . . ?
C74 C73 C76 F22 -61.7(11) . . . . ?
C74 C73 C76 F23 51.2(13) . . . . ?
C74 C73 C76 F24 -179.0(10) . . . . ?
C75 C71 C72 C73 179.3(7) . . . . ?
C76 C73 C74 C69 -178.7(7) . . . . ?
B1 C45 C46 C47 -179.7(6) . . . . ?
B1 C45 C50 C49 -176.6(6) . . . . ?
B1 C53 C54 C55 -175.0(7) . . . . ?
B1 C53 C58 C57 172.9(6) . . . . ?
B1 C61 C62 C63 179.2(6) . . . . ?
B1 C61 C66 C65 -176.6(6) . . . . ?
B1 C69 C70 C71 171.1(6) . . . . ?
B1 C69 C74 C73 -173.3(6) . . . . ?
